data_9009292
loop_
_publ_author_name
'Knobloch, D.'
'Pertlik, F.'
'Zemann, J.'

_publ_section_title
;
 Crystal structure refinements of buetschliite and eitelite:
 a contribution to the stereochemistry of trigonal carbonate minerals
 Note: synthetic
;
_journal_name_full 'Neues Jahrbuch fur Mineralogie, Monatshefte'
_journal_page_first 230
_journal_page_last 236
_journal_volume 1980
_journal_year 1980
_chemical_formula_sum 'C2 Ca K2 O6'
_chemical_name_mineral Butschliite
_space_group_IT_number 166
_symmetry_space_group_name_Hall '-R 3 2"'
_symmetry_space_group_name_H-M 'R -3 m :H'
_cell_angle_alpha 90
_cell_angle_beta 90
_cell_angle_gamma 120
_cell_length_a 5.387
_cell_length_b 5.387
_cell_length_c 18.16
_cell_formula_units_Z 3
_cell_volume 456.395
_database_code_amcsd 0014764
_exptl_crystal_density_diffrn 2.601
_cod_original_sg_symbol_H-M 'R -3 m'
_cod_original_formula_sum 'K2 Ca C2 O6'
_cod_database_code 9009292

loop_
_space_group_symop_operation_xyz
x,y,z
2/3+x,1/3+y,1/3+z
1/3+x,2/3+y,2/3+z
x,x-y,z
2/3+x,1/3+x-y,1/3+z
1/3+x,2/3+x-y,2/3+z
y,x,-z
2/3+y,1/3+x,1/3-z
1/3+y,2/3+x,2/3-z
-x+y,y,z
2/3-x+y,1/3+y,1/3+z
1/3-x+y,2/3+y,2/3+z
-x,-x+y,-z
2/3-x,1/3-x+y,1/3-z
1/3-x,2/3-x+y,2/3-z
-y,-x,z
2/3-y,1/3-x,1/3+z
1/3-y,2/3-x,2/3+z
x-y,-y,-z
2/3+x-y,1/3-y,1/3-z
1/3+x-y,2/3-y,2/3-z
y,-x+y,-z
2/3+y,1/3-x+y,1/3-z
1/3+y,2/3-x+y,2/3-z
-x+y,-x,z
2/3-x+y,1/3-x,1/3+z
1/3-x+y,2/3-x,2/3+z
-x,-y,-z
2/3-x,1/3-y,1/3-z
1/3-x,2/3-y,2/3-z
-y,x-y,z
2/3-y,1/3+x-y,1/3+z
1/3-y,2/3+x-y,2/3+z
x-y,x,-z
2/3+x-y,1/3+x,1/3-z
1/3+x-y,2/3+x,2/3-z

loop_
_atom_site_aniso_label
_atom_site_aniso_U_11
_atom_site_aniso_U_22
_atom_site_aniso_U_33
_atom_site_aniso_U_12
_atom_site_aniso_U_13
_atom_site_aniso_U_23
K 0.01378 0.01378 0.02673 0.00689 0.00000 0.00000
Ca 0.01136 0.01136 0.01169 0.00568 0.00000 0.00000
C 0.01908 0.01908 0.00167 0.00954 0.00000 0.00000
O 0.01610 0.01610 0.03174 0.01081 -0.00043 0.00043

loop_
_atom_site_label
_atom_site_fract_x
_atom_site_fract_y
_atom_site_fract_z
K 0.00000 0.00000 0.20909
Ca 0.00000 0.00000 0.00000
C 0.00000 0.00000 0.58945
O 0.13763 -0.13763 0.58736

loop_
_cod_related_entry_id
_cod_related_entry_database
_cod_related_entry_code
1 AMCSD 0014764
